data_4022288
loop_
_publ_author_name
'Jun-ya Chiba'
'Kentaro Tanaka'
'Yukinori Ohshiro'
'Ryosuke Miyake'
'Shuichi Hiraoka'
'Motoo Shiro'
'Mitsuhiko Shionoya'

_publ_section_title
;
 Artificial Nucleosides Possessing Metal Binding Sites
 at the 3'- and 5'-Positions of the Deoxyribose Moieties
;
_journal_name_full 'Journal of Organic Chemistry'
_journal_page_first 331
_journal_page_last 338
_journal_paper_doi 10.1021/jo026026l
_journal_volume 68
_journal_year 2003
_chemical_formula_moiety 'C20 H21 N3 O5 S '
_chemical_formula_sum 'C20 H21 N3 O5 S'
_chemical_formula_weight 415.46
_space_group_IT_number 19
_symmetry_cell_setting orthorhombic
_symmetry_Int_Tables_number 19
_symmetry_space_group_name_Hall 'P 2ac 2ab'
_symmetry_space_group_name_H-M 'P 21 21 21'
_audit_creation_date 'Mon Jun  3 09:47:50 2002'
_audit_creation_method 'by teXsan'
_cell_angle_alpha 90
_cell_angle_beta 90
_cell_angle_gamma 90
_cell_formula_units_Z 4
_cell_length_a 5.632(6)
_cell_length_b 9.00(1)
_cell_length_c 36.57(3)
_cell_measurement_reflns_used 2339
_cell_measurement_temperature 103.2
_cell_measurement_theta_max 17.2
_cell_measurement_theta_min 2.3
_cell_volume 1854(3)
_computing_cell_refinement 'PROCESS-AUTO (Rigaku, 1998)'
_computing_data_collection 'PROCESS-AUTO (Rigaku, 1998)'
_computing_data_reduction 'teXsan (MSC & Rigaku, 1999)'
_computing_molecular_graphics 'ORTEP (Johnson, 1976)'
_computing_publication_material 'teXsan (MSC & Rigaku, 1999)'
_computing_structure_refinement 'teXsan (MSC & Rigaku, 1999)'
_computing_structure_solution 'SIR97 (Altomare, 1999)'
_diffrn_detector_area_resol_mean 10.00
_diffrn_measured_fraction_theta_full 2.6571
_diffrn_measured_fraction_theta_max 2.6571
_diffrn_measurement_device_type 'Rigaku RAXIS-RAPID Imaging Plate'
_diffrn_measurement_method \w
_diffrn_radiation_type 'Mo K\a'
_diffrn_radiation_wavelength 0.7107
_diffrn_reflns_av_R_equivalents 0.262
_diffrn_reflns_limit_h_max 7
_diffrn_reflns_limit_h_min -6
_diffrn_reflns_limit_k_max 11
_diffrn_reflns_limit_k_min -11
_diffrn_reflns_limit_l_max 47
_diffrn_reflns_limit_l_min -47
_diffrn_reflns_number 9534
_diffrn_reflns_theta_full 27.48
_diffrn_reflns_theta_max 27.48
_exptl_absorpt_coefficient_mu 0.215
_exptl_absorpt_correction_T_max 0.996
_exptl_absorpt_correction_T_min 0.849
_exptl_absorpt_correction_type multi-scan
_exptl_absorpt_process_details 'ABSCOR (Higashi, 1995)'
_exptl_crystal_colour colorless
_exptl_crystal_density_diffrn 1.488
_exptl_crystal_density_method 'not measured'
_exptl_crystal_description needle
_exptl_crystal_size_max 0.400
_exptl_crystal_size_mid 0.040
_exptl_crystal_size_min 0.020
_refine_diff_density_max 1.55
_refine_diff_density_min -0.99
_refine_ls_abs_structure_details
;
Determined relative to the chirality of the carbon atoms already known.
;
_refine_ls_extinction_method none
_refine_ls_goodness_of_fit_ref 1.193
_refine_ls_hydrogen_treatment noref
_refine_ls_number_parameters 263
_refine_ls_number_reflns 2434
_refine_ls_R_factor_gt 0.1086
_refine_ls_shift/su_max 0.0006
_refine_ls_structure_factor_coef Fsqd
_refine_ls_weighting_details 'w = 1/[\s^2^(Fo^2^) + (0.05700(Max(Fo^2^,0) + 2Fc^2^)/3)^2^]'
_refine_ls_weighting_scheme calc
_refine_ls_wR_factor_ref 0.2433
_reflns_number_gt 1166
_reflns_number_total 2503
_reflns_threshold_expression F^2^>2.0\s(F^2^)
_cod_data_source_file jo026026l-2_s2_3.cif
_cod_data_source_block RGK687raplt_Tokyo_Univ.
_cod_original_sg_symbol_H-M 'P 21 21 21   '
_cod_original_formula_sum 'C20 H21 N3 O5 S '
_cod_database_code 4022288

loop_
_symmetry_equiv_pos_as_xyz
x,y,z
1/2-x,-y,1/2+z
1/2+x,1/2-y,-z
-x,1/2+y,1/2-z

loop_
_atom_site_label
_atom_site_type_symbol
_atom_site_fract_x
_atom_site_fract_y
_atom_site_fract_z
_atom_site_U_iso_or_equiv
_atom_site_adp_type
_atom_site_occupancy
_atom_site_calc_flag
S1 S 0.2230(4) 0.2434(4) 0.72867(5) 0.0305(6) Uani 1.00 d
O1 O 0.7669(10) 0.2549(10) 0.6629(1) 0.028(2) Uani 1.00 d
O2 O 0.327(1) -0.1861(10) 0.6801(2) 0.036(2) Uani 1.00 d
O3 O 0.998(1) -0.0175(10) 0.6229(2) 0.032(2) Uani 1.00 d
O4 O 0.959(1) 0.417(1) 0.5955(2) 0.033(2) Uani 1.00 d
O5 O 0.677(1) 0.1358(9) 0.5009(1) 0.030(2) Uani 1.00 d
N1 N 0.663(1) -0.069(1) 0.6573(2) 0.027(2) Uani 1.00 d
N2 N 0.609(1) 0.2910(9) 0.6041(2) 0.020(2) Uani 1.00 d
N3 N 0.807(1) 0.273(1) 0.5487(2) 0.033(2) Uani 1.00 d
C1 C 0.649(2) 0.174(1) 0.6919(2) 0.031(2) Uani 1.00 d
C2 C 0.382(1) 0.205(1) 0.6861(2) 0.024(2) Uani 1.00 d
C3 C 0.370(2) 0.342(1) 0.6621(2) 0.030(2) Uani 1.00 d
C4 C 0.610(2) 0.345(1) 0.6425(2) 0.032(2) Uani 1.00 d
C5 C 0.724(1) 0.017(1) 0.6909(2) 0.027(2) Uani 1.00 d
C6 C 0.468(2) -0.161(1) 0.6557(2) 0.027(2) Uani 1.00 d
C7 C 0.485(1) -0.231(1) 0.6184(2) 0.025(2) Uani 1.00 d
C8 C 0.335(2) -0.341(1) 0.6021(2) 0.028(2) Uani 1.00 d
C9 C 0.394(2) -0.381(2) 0.5677(3) 0.040(3) Uani 1.00 d
C10 C 0.597(2) -0.331(1) 0.5514(3) 0.035(3) Uani 1.00 d
C11 C 0.747(2) -0.237(2) 0.5668(2) 0.039(3) Uani 1.00 d
C12 C 0.689(2) -0.187(1) 0.6022(2) 0.025(2) Uani 1.00 d
C13 C 0.809(1) -0.075(1) 0.6267(2) 0.027(2) Uani 1.00 d
C14 C 0.262(1) 0.074(1) 0.7554(2) 0.032(2) Uani 1.00 d
C15 C 0.109(2) 0.085(1) 0.7891(2) 0.034(3) Uani 1.00 d
C16 C 0.799(2) 0.331(1) 0.5835(2) 0.032(2) Uani 1.00 d
C17 C 0.650(2) 0.180(1) 0.5329(2) 0.022(2) Uani 1.00 d
C18 C 0.455(1) 0.145(1) 0.5566(2) 0.033(3) Uani 1.00 d
C19 C 0.445(1) 0.189(1) 0.5907(2) 0.023(2) Uani 1.00 d
C20 C 0.275(2) 0.029(1) 0.5417(2) 0.033(3) Uani 1.00 d
H1 H 0.6956 0.2161 0.7147 0.0372 Uiso 1.00 calc
H2 H 0.3107 0.1229 0.6740 0.0287 Uiso 1.00 calc
H3N H 0.9379 0.3023 0.5341 0.0394 Uiso 1.00 calc
H3a H 0.2439 0.3331 0.6450 0.0361 Uiso 1.00 calc
H3b H 0.3484 0.4282 0.6764 0.0361 Uiso 1.00 calc
H4 H 0.6683 0.4442 0.6427 0.0386 Uiso 1.00 calc
H5a H 0.6514 -0.0318 0.7111 0.0322 Uiso 1.00 calc
H5b H 0.8913 0.0145 0.6936 0.0322 Uiso 1.00 calc
H8 H 0.2034 -0.3834 0.6147 0.0331 Uiso 1.00 calc
H9 H 0.2911 -0.4455 0.5544 0.0477 Uiso 1.00 calc
H10 H 0.6334 -0.3662 0.5275 0.0416 Uiso 1.00 calc
H11 H 0.8870 -0.2045 0.5547 0.0475 Uiso 1.00 calc
H14a H 0.2157 -0.0092 0.7413 0.0387 Uiso 1.00 calc
H14b H 0.4238 0.0646 0.7623 0.0387 Uiso 1.00 calc
H15a H 0.1562 0.1687 0.8032 0.0413 Uiso 1.00 calc
H15b H -0.0528 0.0966 0.7820 0.0413 Uiso 1.00 calc
H15c H 0.1256 -0.0026 0.8032 0.0413 Uiso 1.00 calc
H19 H 0.3253 0.1504 0.6063 0.0277 Uiso 1.00 calc
H20a H 0.1184 0.0671 0.5441 0.0400 Uiso 1.00 calc
H20b H 0.3074 0.0107 0.5166 0.0400 Uiso 1.00 calc
H20c H 0.2892 -0.0606 0.5551 0.0400 Uiso 1.00 calc

loop_
_atom_site_aniso_label
_atom_site_aniso_U_11
_atom_site_aniso_U_22
_atom_site_aniso_U_33
_atom_site_aniso_U_12
_atom_site_aniso_U_13
_atom_site_aniso_U_23
S1 0.021(1) 0.049(2) 0.0210(9) 0.001(1) 0.0032(10) 0.000(1)
O1 0.019(3) 0.039(4) 0.025(2) -0.006(3) -0.005(2) -0.002(3)
O2 0.024(3) 0.054(6) 0.029(3) -0.011(4) 0.011(3) -0.005(4)
O3 0.018(3) 0.043(5) 0.035(3) -0.005(3) 0.004(3) -0.002(4)
O4 0.024(3) 0.055(6) 0.021(3) -0.002(4) -0.006(3) 0.001(4)
O5 0.020(3) 0.047(5) 0.022(2) 0.001(4) 0.001(3) 0.003(3)
N1 0.021(4) 0.037(6) 0.022(3) 0.002(4) -0.003(3) -0.006(4)
N2 0.025(3) 0.007(4) 0.027(3) 0.000(3) -0.004(3) 0.001(3)
N3 0.012(3) 0.065(7) 0.021(3) -0.016(4) 0.007(3) -0.001(4)
C1 0.016(3) 0.049(5) 0.028(4) -0.008(4) -0.003(4) 0.004(4)
C2 0.013(3) 0.033(6) 0.026(3) -0.006(4) 0.008(3) -0.007(4)
C3 0.026(4) 0.036(6) 0.028(4) 0.015(5) 0.000(4) -0.004(4)
C4 0.023(4) 0.053(8) 0.020(3) -0.003(5) -0.011(3) 0.002(4)
C5 0.018(4) 0.053(6) 0.010(3) 0.000(5) -0.002(4) -0.002(4)
C6 0.020(4) 0.035(7) 0.027(4) 0.006(4) 0.003(3) 0.005(4)
C7 0.022(4) 0.022(6) 0.030(4) -0.008(4) -0.008(3) 0.004(4)
C8 0.022(5) 0.026(6) 0.034(4) -0.010(4) -0.011(4) -0.002(4)
C9 0.034(5) 0.053(9) 0.034(4) -0.017(6) -0.007(4) 0.000(5)
C10 0.032(5) 0.034(7) 0.037(5) 0.003(5) 0.001(4) -0.007(5)
C11 0.026(5) 0.063(9) 0.028(4) -0.017(6) 0.009(4) -0.010(5)
C12 0.023(4) 0.027(6) 0.026(4) -0.002(4) -0.005(3) 0.004(4)
C13 0.013(3) 0.045(7) 0.024(4) 0.000(4) -0.005(3) -0.011(4)
C14 0.022(4) 0.048(5) 0.027(4) 0.006(6) -0.014(3) 0.003(4)
C15 0.033(5) 0.037(7) 0.033(5) 0.001(6) -0.001(4) -0.002(5)
C16 0.017(3) 0.058(8) 0.021(3) 0.006(4) -0.013(3) 0.004(4)
C17 0.020(4) 0.022(6) 0.026(3) 0.007(4) 0.003(3) 0.006(3)
C18 0.014(4) 0.065(9) 0.021(3) -0.008(5) -0.002(3) -0.012(5)
C19 0.016(4) 0.034(6) 0.019(3) -0.008(4) -0.008(3) -0.001(4)
C20 0.027(5) 0.037(7) 0.035(5) -0.011(5) -0.004(5) 0.012(5)

loop_
_atom_type_symbol
_atom_type_description
_atom_type_scat_dispersion_real
_atom_type_scat_dispersion_imag
_atom_type_scat_source
C C 0.003 0.002
;International Tables for Crystallography
(1992, Vol. C, Tables 4.2.6.8 and 6.1.1.1)
;
H H 0.000 0.000
;International Tables for Crystallography
(1992, Vol. C, Table 6.1.1.2)
;
N N 0.006 0.003
;International Tables for Crystallography
(1992, Vol. C, Tables 4.2.6.8 and 6.1.1.1)
;
O O 0.011 0.006
;International Tables for Crystallography
(1992, Vol. C, Tables 4.2.6.8 and 6.1.1.1)
;
S S 0.125 0.123
;International Tables for Crystallography
(1992, Vol. C, Tables 4.2.6.8 and 6.1.1.1)
;

loop_
_geom_angle_atom_site_label_1
_geom_angle_atom_site_label_2
_geom_angle_atom_site_label_3
_geom_angle
_geom_angle_publ_flag
C2 S1 C14 103.8(5) yes
C1 O1 C4 113.0(7) yes
C5 N1 C6 122.0(8) yes
C5 N1 C13 123.1(8) yes
C6 N1 C13 114.5(8) yes
C4 N2 C16 115.9(9) yes
C4 N2 C19 123.6(8) yes
C16 N2 C19 119.9(8) yes
C16 N3 C17 127.7(8) yes
C16 N3 H3N 116.2 no
C17 N3 H3N 116.1 no
O1 C1 C2 104.9(8) yes
O1 C1 C5 109.4(9) yes
O1 C1 H1 108.5 no
C2 C1 C5 116(1) yes
C2 C1 H1 108.6 no
C5 C1 H1 108.9 no
S1 C2 C1 113.2(7) yes
S1 C2 C3 108.5(8) yes
S1 C2 H2 109.8 no
C1 C2 C3 105.5(8) yes
C1 C2 H2 109.8 no
C3 C2 H2 109.9 no
C2 C3 C4 104.5(9) yes
C2 C3 H3a 110.5 no
C2 C3 H3b 110.7 no
C4 C3 H3a 110.7 no
C4 C3 H3b 110.8 no
H3a C3 H3b 109.6 no
O1 C4 N2 108.1(10) yes
O1 C4 C3 106.9(8) yes
O1 C4 H4 108.6 no
N2 C4 C3 115.6(8) yes
N2 C4 H4 108.7 no
C3 C4 H4 108.7 no
N1 C5 C1 116.8(9) yes
N1 C5 H5a 107.6 no
N1 C5 H5b 107.6 no
C1 C5 H5a 107.6 no
C1 C5 H5b 107.6 no
H5a C5 H5b 109.5 no
O2 C6 N1 126.9(10) yes
O2 C6 C7 129(1) yes
N1 C6 C7 103.9(8) yes
C6 C7 C8 129.0(9) yes
C6 C7 C12 109.3(9) yes
C8 C7 C12 121.3(9) yes
C7 C8 C9 115.4(10) yes
C7 C8 H8 122.3 no
C9 C8 H8 122.3 no
C8 C9 C10 121(1) yes
C8 C9 H9 119.3 no
C10 C9 H9 119.3 no
C9 C10 C11 124(1) yes
C9 C10 H10 117.7 no
C11 C10 H10 118.1 no
C10 C11 C12 116.5(9) yes
C10 C11 H11 121.8 no
C12 C11 H11 121.7 no
C7 C12 C11 120.6(10) yes
C7 C12 C13 108.4(8) yes
C11 C12 C13 130.7(9) yes
O3 C13 N1 127.5(10) yes
O3 C13 C12 128.3(9) yes
N1 C13 C12 103.7(8) yes
S1 C14 C15 108.4(9) yes
S1 C14 H14a 109.7 no
S1 C14 H14b 109.6 no
C15 C14 H14a 109.9 no
C15 C14 H14b 109.7 no
H14a C14 H14b 109.6 no
C14 C15 H15a 109.5 no
C14 C15 H15b 109.4 no
C14 C15 H15c 109.4 no
H15a C15 H15b 109.5 no
H15a C15 H15c 109.6 no
H15b C15 H15c 109.5 no
O4 C16 N2 121.7(9) yes
O4 C16 N3 122.1(9) yes
N2 C16 N3 116.1(10) yes
O5 C17 N3 121.6(9) yes
O5 C17 C18 126(1) yes
N3 C17 C18 112.4(8) yes
C17 C18 C19 122.8(10) yes
C17 C18 C20 115.9(9) yes
C19 C18 C20 120.6(9) yes
N2 C19 C18 120.4(9) yes
N2 C19 H19 119.8 no
C18 C19 H19 119.8 no
C18 C20 H20a 109.6 no
C18 C20 H20b 109.6 no
C18 C20 H20c 109.6 no
H20a C20 H20b 109.3 no
H20a C20 H20c 109.4 no
H20b C20 H20c 109.3 no

loop_
_geom_bond_atom_site_label_1
_geom_bond_atom_site_label_2
_geom_bond_distance
_geom_bond_publ_flag
S1 C2 1.829(9) yes
S1 C14 1.82(1) yes
O1 C1 1.45(1) yes
O1 C4 1.41(1) yes
O2 C6 1.21(1) yes
O3 C13 1.19(1) yes
O4 C16 1.27(1) yes
O5 C17 1.25(1) yes
N1 C5 1.49(1) yes
N1 C6 1.38(1) yes
N1 C13 1.39(1) yes
N2 C4 1.48(1) yes
N2 C16 1.36(1) yes
N2 C19 1.40(1) yes
N3 C16 1.37(1) yes
N3 C17 1.34(1) yes
N3 H3N 0.950 no
C1 C2 1.54(1) yes
C1 C5 1.48(2) yes
C1 H1 0.952 no
C2 C3 1.51(2) yes
C2 H2 0.950 no
C3 C4 1.53(1) yes
C3 H3a 0.951 no
C3 H3b 0.948 no
C4 H4 0.948 no
C5 H5a 0.950 no
C5 H5b 0.950 no
C6 C7 1.51(1) yes
C7 C8 1.43(1) yes
C7 C12 1.35(1) yes
C8 C9 1.35(1) yes
C8 H8 0.951 no
C9 C10 1.37(2) yes
C9 H9 0.950 no
C10 C11 1.32(2) yes
C10 H10 0.952 no
C11 C12 1.41(1) yes
C11 H11 0.950 no
C12 C13 1.52(1) yes
C14 C15 1.51(1) yes
C14 H14a 0.948 no
C14 H14b 0.951 no
C15 H15a 0.950 no
C15 H15b 0.950 no
C15 H15c 0.949 no
C17 C18 1.44(1) yes
C18 C19 1.31(1) yes
C18 C20 1.55(2) yes
C19 H19 0.949 no
C20 H20a 0.950 no
C20 H20b 0.951 no
C20 H20c 0.951 no

loop_
_geom_contact_atom_site_label_1
_geom_contact_atom_site_label_2
_geom_contact_distance
_geom_contact_site_symmetry_2
S1 O1 3.522(7) 1_455
S1 C1 3.56(1) 1_455
O1 C3 3.49(1) 1_655
O1 C15 3.52(2) 4_656
O1 C2 3.60(1) 1_655
O2 O3 3.18(1) 1_455
O2 C15 3.39(1) 4_546
O3 C6 3.18(1) 1_655
O3 C19 3.34(1) 1_655
O3 C7 3.35(1) 1_655
O3 C20 3.38(1) 1_655
O3 C8 3.56(2) 1_655
O4 C8 3.05(1) 1_665
O4 C9 3.22(1) 1_665
O4 C19 3.43(1) 1_655
O4 C3 3.43(1) 1_655
O4 C10 3.45(2) 1_565
O4 C11 3.50(2) 1_565
O5 N3 2.89(1) 3_456
O5 C18 3.28(1) 3_556
O5 C17 3.37(1) 3_556
O5 C20 3.44(1) 3_556
O5 O5 3.49(1) 3_556
O5 O5 3.49(1) 3_456
N2 C9 3.46(2) 1_565
N3 C20 3.44(2) 1_655
N3 C17 3.58(1) 3_556
C4 C8 3.54(2) 1_565
C9 C16 3.50(2) 1_545
C10 C16 3.46(2) 1_545

loop_
_geom_hbond_atom_site_label_D
_geom_hbond_atom_site_label_H
_geom_hbond_atom_site_label_A
_geom_hbond_distance_DH
_geom_hbond_distance_HA
_geom_hbond_distance_DA
_geom_hbond_angle_DHA
N3 H3N O5 0.95 1.94 2.89(1) 173

loop_
_cod_related_entry_id
_cod_related_entry_database
_cod_related_entry_code
1 ChemSpider 9244879
